data_1508120
loop_
_publ_author_name
'Li, Jian-Rong'
'Zhou, Hong-Cai'

_publ_section_title
;
 Bridging-ligand-substitution strategy for the preparation of
 metal-organic polyhedra.
;
_journal_issue 10
_journal_name_full 'Nature chemistry'
_journal_page_first 893
_journal_page_last 898
_journal_paper_doi 10.1038/nchem.803
_journal_volume 2
_journal_year 2010
_chemical_formula_moiety 'C32 H26 Cu2 N4 O18'
_chemical_formula_sum 'C32 H26 Cu2 N4 O18'
_chemical_formula_weight 881.65
_chemical_name_systematic
; 
 ? 
;
_space_group_IT_number 2
_symmetry_cell_setting triclinic
_symmetry_space_group_name_Hall '-P 1'
_symmetry_space_group_name_H-M 'P -1'
_atom_sites_solution_hydrogens geom
_atom_sites_solution_primary direct
_atom_sites_solution_secondary difmap
_audit_creation_method SHELXL-97
_cell_angle_alpha 93.149(2)
_cell_angle_beta 103.646(2)
_cell_angle_gamma 94.092(2)
_cell_formula_units_Z 1
_cell_length_a 6.5901(11)
_cell_length_b 10.8797(19)
_cell_length_c 12.487(2)
_cell_measurement_reflns_used 1375
_cell_measurement_temperature 110(2)
_cell_measurement_theta_max 22.30
_cell_measurement_theta_min 2.43
_cell_volume 865.4(3)
_computing_cell_refinement 'SAINT+ ver. (Bruker, 2001)'
_computing_data_collection 'APEX2  (Bruker, 2008)'
_computing_data_reduction 'SAINT+ ver. (Bruker, 2001)'
_computing_molecular_graphics 'SHELXTL (Sheldrick, 2008)'
_computing_publication_material 'SHELXTL (Sheldrick, 2008)'
_computing_structure_refinement 'SHELXTL (Sheldrick, 2008)'
_computing_structure_solution 'SHELXTL (Sheldrick, 2008)'
_diffrn_ambient_temperature 110(2)
_diffrn_measured_fraction_theta_full 0.986
_diffrn_measured_fraction_theta_max 0.986
_diffrn_measurement_device_type 'Bruker SMART APEX II CCD area detector'
_diffrn_measurement_method 'phi and omega scans'
_diffrn_radiation_monochromator graphite
_diffrn_radiation_source 'fine-focus sealed tube'
_diffrn_radiation_type MoK\a
_diffrn_radiation_wavelength 0.71073
_diffrn_reflns_av_R_equivalents 0.0474
_diffrn_reflns_av_sigmaI/netI 0.0709
_diffrn_reflns_limit_h_max 8
_diffrn_reflns_limit_h_min -8
_diffrn_reflns_limit_k_max 12
_diffrn_reflns_limit_k_min -13
_diffrn_reflns_limit_l_max 15
_diffrn_reflns_limit_l_min -15
_diffrn_reflns_number 7851
_diffrn_reflns_theta_full 26.00
_diffrn_reflns_theta_max 26.00
_diffrn_reflns_theta_min 1.68
_exptl_absorpt_coefficient_mu 1.318
_exptl_absorpt_correction_T_max 0.9251
_exptl_absorpt_correction_T_min 0.8578
_exptl_absorpt_correction_type multi-scan
_exptl_absorpt_process_details 'SADABS (Sheldrick, 2008)'
_exptl_crystal_colour blue
_exptl_crystal_density_diffrn 1.692
_exptl_crystal_density_meas ?
_exptl_crystal_density_method 'not measured'
_exptl_crystal_description plate
_exptl_crystal_F_000 448
_exptl_crystal_size_max 0.12
_exptl_crystal_size_mid 0.08
_exptl_crystal_size_min 0.06
_refine_diff_density_max 0.698
_refine_diff_density_min -0.679
_refine_diff_density_rms 0.096
_refine_ls_extinction_method none
_refine_ls_goodness_of_fit_ref 1.010
_refine_ls_hydrogen_treatment constr
_refine_ls_matrix_type full
_refine_ls_number_parameters 248
_refine_ls_number_reflns 3353
_refine_ls_number_restraints 0
_refine_ls_restrained_S_all 1.010
_refine_ls_R_factor_all 0.0724
_refine_ls_R_factor_gt 0.0490
_refine_ls_shift/su_max 0.000
_refine_ls_shift/su_mean 0.000
_refine_ls_structure_factor_coef Fsqd
_refine_ls_weighting_details 'calc w=1/[\s^2^(Fo^2^)+(0.0300P)^2^+1.5000P] where P=(Fo^2^+2Fc^2^)/3'
_refine_ls_weighting_scheme calc
_refine_ls_wR_factor_gt 0.0936
_refine_ls_wR_factor_ref 0.1019
_reflns_number_gt 2554
_reflns_number_total 3353
_reflns_threshold_expression I>2\s(I)
_cod_data_source_file nchem.803-s11.cif
_cod_data_source_block str10
_cod_depositor_comments
;
The following automatic conversions were performed:

'_symmetry_cell_setting' value 'Triclinic' changed to 'triclinic'
according to /home/saulius/struct/CIF-dictionaries/cif_core.dic
dictionary named 'cif_core.dic' version 2.4.1 from 2010-06-29.

Automatic conversion script
Id: cif_fix_values 1891 2012-01-12 08:04:46Z andrius 

The following automatic conversions were performed:

'_exptl_crystal_density_meas' value 'not measured' was changed to '?'
- the value is perceived as not measured.

Automatic conversion script
Id: cif_fix_values 3008 2015-01-20 13:52:24Z robertas 
;
_cod_database_code 1508120

loop_
_symmetry_equiv_pos_as_xyz
'x, y, z'
'-x, -y, -z'

loop_
_atom_site_label
_atom_site_type_symbol
_atom_site_fract_x
_atom_site_fract_y
_atom_site_fract_z
_atom_site_U_iso_or_equiv
_atom_site_adp_type
_atom_site_occupancy
_atom_site_symmetry_multiplicity
_atom_site_calc_flag
_atom_site_refinement_flags
Cu1 Cu 0.15798(7) 1.06424(5) -0.02123(4) 0.01590(15) Uani 1 1 d .
O1 O 0.3120(4) 1.0037(3) 0.1166(2) 0.0318(8) Uani 1 1 d .
O2 O 0.0427(4) 0.8985(3) 0.1550(3) 0.0498(10) Uani 1 1 d .
O3 O 0.2007(4) 0.9096(3) -0.0983(3) 0.0362(8) Uani 1 1 d .
O4 O -0.0709(5) 0.8024(3) -0.0648(3) 0.0455(9) Uani 1 1 d .
O5 O 0.9409(4) 0.8761(3) 0.6113(2) 0.0343(8) Uani 1 1 d .
O6 O 0.6714(4) 0.7928(3) 0.6595(2) 0.0300(7) Uani 1 1 d .
O7 O 0.3503(6) 0.4253(3) -0.4382(3) 0.0524(10) Uani 1 1 d .
O8 O 0.0382(5) 0.3468(3) -0.4466(3) 0.0416(8) Uani 1 1 d .
O9 O 0.4154(4) 1.1776(2) -0.0507(2) 0.0200(6) Uani 1 1 d .
N1 N 0.7543(5) 0.8398(3) 0.5921(3) 0.0225(8) Uani 1 1 d .
N2 N 0.1874(6) 0.4237(4) -0.4091(3) 0.0328(9) Uani 1 1 d .
C1 C 0.2301(6) 0.9398(4) 0.1771(3) 0.0179(8) Uani 1 1 d .
C2 C 0.3683(6) 0.9084(4) 0.2850(3) 0.0194(9) Uani 1 1 d .
C3 C 0.5837(6) 0.9433(4) 0.3079(3) 0.0198(9) Uani 1 1 d .
H3A H 0.6423 0.9841 0.2554 0.024 Uiso 1 1 calc R
C4 C 0.7101(6) 0.9176(4) 0.4081(3) 0.0212(9) Uani 1 1 d .
H4A H 0.8569 0.9394 0.4250 0.025 Uiso 1 1 calc R
C5 C 0.6198(6) 0.8602(4) 0.4825(3) 0.0195(9) Uani 1 1 d .
C6 C 0.4086(6) 0.8228(4) 0.4613(3) 0.0212(9) Uani 1 1 d .
H6A H 0.3514 0.7815 0.5140 0.025 Uiso 1 1 calc R
C7 C 0.2820(6) 0.8478(4) 0.3598(3) 0.0198(9) Uani 1 1 d .
H7A H 0.1361 0.8229 0.3423 0.024 Uiso 1 1 calc R
C8 C 0.0791(6) 0.8149(4) -0.1093(3) 0.0217(9) Uani 1 1 d .
C9 C 0.1152(6) 0.7073(4) -0.1813(3) 0.0208(9) Uani 1 1 d .
C10 C 0.2933(6) 0.7117(4) -0.2232(3) 0.0227(9) Uani 1 1 d .
H10A H 0.3968 0.7796 -0.2020 0.027 Uiso 1 1 calc R
C11 C 0.3191(6) 0.6160(4) -0.2962(3) 0.0249(10) Uani 1 1 d .
H11A H 0.4408 0.6165 -0.3245 0.030 Uiso 1 1 calc R
C12 C 0.1636(7) 0.5206(4) -0.3262(3) 0.0260(9) Uani 1 1 d .
C13 C -0.0131(6) 0.5131(4) -0.2855(4) 0.0283(10) Uani 1 1 d .
H13A H -0.1167 0.4453 -0.3075 0.034 Uiso 1 1 calc R
C14 C -0.0345(6) 0.6079(4) -0.2112(3) 0.0272(10) Uani 1 1 d .
H14A H -0.1534 0.6045 -0.1804 0.033 Uiso 1 1 calc R
C15 C 0.3894(8) 1.2961(5) -0.0861(6) 0.0579(12) Uani 1 1 d .
H15A H 0.3353 1.3442 -0.0308 0.069 Uiso 1 1 calc R
H15B H 0.2796 1.2889 -0.1561 0.069 Uiso 1 1 calc R
C16 C 0.5745(8) 1.3683(5) -0.1043(5) 0.0579(12) Uani 1 1 d .
H16A H 0.5330 1.4465 -0.1344 0.087 Uiso 1 1 calc R
H16B H 0.6343 1.3212 -0.1567 0.087 Uiso 1 1 calc R
H16C H 0.6794 1.3852 -0.0340 0.087 Uiso 1 1 calc R

loop_
_atom_site_aniso_label
_atom_site_aniso_U_11
_atom_site_aniso_U_22
_atom_site_aniso_U_33
_atom_site_aniso_U_23
_atom_site_aniso_U_13
_atom_site_aniso_U_12
Cu1 0.0133(2) 0.0191(3) 0.0153(2) 0.00352(18) 0.00301(17) 0.00079(17)
O1 0.0182(14) 0.059(2) 0.0165(15) 0.0111(15) 0.0017(12) -0.0029(14)
O2 0.0223(17) 0.068(3) 0.046(2) 0.0404(19) -0.0182(15) -0.0210(16)
O3 0.0226(16) 0.042(2) 0.0431(19) -0.0244(16) 0.0168(14) -0.0111(14)
O4 0.063(2) 0.0210(18) 0.073(2) 0.0021(17) 0.056(2) 0.0013(16)
O5 0.0215(16) 0.037(2) 0.0354(18) 0.0129(15) -0.0109(13) -0.0048(14)
O6 0.0310(16) 0.038(2) 0.0208(16) 0.0081(14) 0.0033(13) 0.0049(14)
O7 0.060(2) 0.039(2) 0.070(3) -0.012(2) 0.043(2) 0.0017(18)
O8 0.047(2) 0.036(2) 0.040(2) -0.0107(16) 0.0138(16) -0.0032(17)
O9 0.0190(14) 0.0168(16) 0.0243(15) 0.0041(12) 0.0052(11) -0.0005(11)
N1 0.0261(19) 0.016(2) 0.0210(18) 0.0026(15) -0.0031(15) 0.0027(15)
N2 0.044(2) 0.027(2) 0.032(2) 0.0016(17) 0.0163(19) 0.0091(19)
C1 0.018(2) 0.016(2) 0.019(2) 0.0000(17) 0.0023(16) 0.0068(16)
C2 0.0194(19) 0.015(2) 0.021(2) 0.0011(17) -0.0002(16) 0.0045(16)
C3 0.019(2) 0.021(2) 0.017(2) -0.0009(17) 0.0009(16) -0.0018(16)
C4 0.018(2) 0.019(2) 0.025(2) 0.0009(18) 0.0006(17) 0.0012(16)
C5 0.020(2) 0.019(2) 0.0147(19) 0.0019(16) -0.0061(16) 0.0037(16)
C6 0.027(2) 0.017(2) 0.021(2) 0.0053(17) 0.0055(17) 0.0025(17)
C7 0.0140(18) 0.019(2) 0.024(2) 0.0030(17) 0.0006(16) -0.0008(16)
C8 0.022(2) 0.029(3) 0.015(2) 0.0068(18) 0.0027(16) 0.0107(18)
C9 0.022(2) 0.022(2) 0.019(2) 0.0014(17) 0.0027(16) 0.0069(17)
C10 0.023(2) 0.021(2) 0.026(2) 0.0032(18) 0.0088(17) 0.0029(17)
C11 0.027(2) 0.023(3) 0.029(2) 0.0055(19) 0.0136(19) 0.0055(18)
C12 0.038(2) 0.019(2) 0.025(2) 0.0038(18) 0.0128(19) 0.0062(19)
C13 0.028(2) 0.025(3) 0.035(3) 0.006(2) 0.013(2) 0.0029(19)
C14 0.027(2) 0.032(3) 0.028(2) 0.005(2) 0.0155(19) 0.0082(19)
C15 0.042(2) 0.031(2) 0.106(4) 0.029(2) 0.022(2) 0.0042(17)
C16 0.042(2) 0.031(2) 0.106(4) 0.029(2) 0.022(2) 0.0042(17)

loop_
_atom_type_symbol
_atom_type_description
_atom_type_scat_dispersion_real
_atom_type_scat_dispersion_imag
_atom_type_scat_source
C C 0.0033 0.0016 'International Tables Vol C Tables 4.2.6.8 and 6.1.1.4'
H H 0.0000 0.0000 'International Tables Vol C Tables 4.2.6.8 and 6.1.1.4'
N N 0.0061 0.0033 'International Tables Vol C Tables 4.2.6.8 and 6.1.1.4'
O O 0.0106 0.0060 'International Tables Vol C Tables 4.2.6.8 and 6.1.1.4'
Cu Cu 0.3201 1.2651 'International Tables Vol C Tables 4.2.6.8 and 6.1.1.4'

loop_
_geom_angle_atom_site_label_1
_geom_angle_atom_site_label_2
_geom_angle_atom_site_label_3
_geom_angle
_geom_angle_site_symmetry_1
_geom_angle_site_symmetry_3
O2 Cu1 O1 168.31(12) 2_575 .
O2 Cu1 O4 91.11(17) 2_575 2_575
O1 Cu1 O4 89.18(15) . 2_575
O2 Cu1 O3 89.06(15) 2_575 .
O1 Cu1 O3 88.30(14) . .
O4 Cu1 O3 168.29(12) 2_575 .
O2 Cu1 O9 95.30(11) 2_575 .
O1 Cu1 O9 96.36(11) . .
O4 Cu1 O9 93.11(11) 2_575 .
O3 Cu1 O9 98.54(11) . .
O2 Cu1 Cu1 85.09(9) 2_575 2_575
O1 Cu1 Cu1 83.31(8) . 2_575
O4 Cu1 Cu1 83.99(9) 2_575 2_575
O3 Cu1 Cu1 84.36(9) . 2_575
O9 Cu1 Cu1 177.08(8) . 2_575
C1 O1 Cu1 124.3(2) . .
C1 O2 Cu1 122.3(3) . 2_575
C8 O3 Cu1 123.0(3) . .
C8 O4 Cu1 123.7(3) . 2_575
C15 O9 Cu1 121.0(3) . .
O6 N1 O5 123.8(3) . .
O6 N1 C5 118.1(3) . .
O5 N1 C5 117.9(3) . .
O7 N2 O8 123.3(4) . .
O7 N2 C12 118.8(4) . .
O8 N2 C12 117.9(4) . .
O1 C1 O2 124.9(4) . .
O1 C1 C2 117.7(3) . .
O2 C1 C2 117.4(4) . .
C7 C2 C3 121.0(4) . .
C7 C2 C1 120.0(3) . .
C3 C2 C1 118.9(3) . .
C4 C3 C2 119.0(4) . .
C4 C3 H3A 120.5 . .
C2 C3 H3A 120.5 . .
C5 C4 C3 118.9(4) . .
C5 C4 H4A 120.5 . .
C3 C4 H4A 120.5 . .
C4 C5 C6 123.2(3) . .
C4 C5 N1 118.5(3) . .
C6 C5 N1 118.3(4) . .
C5 C6 C7 117.7(4) . .
C5 C6 H6A 121.2 . .
C7 C6 H6A 121.2 . .
C2 C7 C6 120.1(4) . .
C2 C7 H7A 120.0 . .
C6 C7 H7A 120.0 . .
O3 C8 O4 124.7(4) . .
O3 C8 C9 117.7(3) . .
O4 C8 C9 117.6(4) . .
C14 C9 C10 120.3(4) . .
C14 C9 C8 119.9(3) . .
C10 C9 C8 119.7(4) . .
C9 C10 C11 119.6(4) . .
C9 C10 H10A 120.2 . .
C11 C10 H10A 120.2 . .
C12 C11 C10 118.3(4) . .
C12 C11 H11A 120.9 . .
C10 C11 H11A 120.9 . .
C13 C12 C11 123.5(4) . .
C13 C12 N2 119.0(4) . .
C11 C12 N2 117.5(4) . .
C12 C13 C14 117.6(4) . .
C12 C13 H13A 121.2 . .
C14 C13 H13A 121.2 . .
C9 C14 C13 120.8(4) . .
C9 C14 H14A 119.6 . .
C13 C14 H14A 119.6 . .
O9 C15 C16 117.7(4) . .
O9 C15 H15A 107.9 . .
C16 C15 H15A 107.9 . .
O9 C15 H15B 107.9 . .
C16 C15 H15B 107.9 . .
H15A C15 H15B 107.2 . .
C15 C16 H16A 109.5 . .
C15 C16 H16B 109.5 . .
H16A C16 H16B 109.5 . .
C15 C16 H16C 109.5 . .
H16A C16 H16C 109.5 . .
H16B C16 H16C 109.5 . .

loop_
_geom_bond_atom_site_label_1
_geom_bond_atom_site_label_2
_geom_bond_distance
_geom_bond_site_symmetry_2
Cu1 O2 1.952(3) 2_575
Cu1 O1 1.954(3) .
Cu1 O4 1.956(3) 2_575
Cu1 O3 1.963(3) .
Cu1 O9 2.140(3) .
Cu1 Cu1 2.5995(10) 2_575
O1 C1 1.243(5) .
O2 C1 1.245(5) .
O2 Cu1 1.952(3) 2_575
O3 C8 1.240(5) .
O4 C8 1.246(5) .
O4 Cu1 1.956(3) 2_575
O5 N1 1.228(4) .
O6 N1 1.223(4) .
O7 N2 1.210(5) .
O8 N2 1.228(5) .
O9 C15 1.395(5) .
N1 C5 1.482(5) .
N2 C12 1.480(5) .
C1 C2 1.509(5) .
C2 C7 1.377(5) .
C2 C3 1.400(5) .
C3 C4 1.385(5) .
C3 H3A 0.9500 .
C4 C5 1.371(6) .
C4 H4A 0.9500 .
C5 C6 1.381(5) .
C6 C7 1.396(5) .
C6 H6A 0.9500 .
C7 H7A 0.9500 .
C8 C9 1.504(5) .
C9 C14 1.383(6) .
C9 C10 1.392(5) .
C10 C11 1.392(5) .
C10 H10A 0.9500 .
C11 C12 1.375(6) .
C11 H11A 0.9500 .
C12 C13 1.375(6) .
C13 C14 1.387(6) .
C13 H13A 0.9500 .
C14 H14A 0.9500 .
C15 C16 1.474(7) .
C15 H15A 0.9900 .
C15 H15B 0.9900 .
C16 H16A 0.9800 .
C16 H16B 0.9800 .
C16 H16C 0.9800 .

loop_
_geom_torsion_atom_site_label_1
_geom_torsion_atom_site_label_2
_geom_torsion_atom_site_label_3
_geom_torsion_atom_site_label_4
_geom_torsion
_geom_torsion_site_symmetry_1
O2 Cu1 O1 C1 -11.2(10) 2_575
O4 Cu1 O1 C1 80.3(3) 2_575
O3 Cu1 O1 C1 -88.3(3) .
O9 Cu1 O1 C1 173.3(3) .
Cu1 Cu1 O1 C1 -3.8(3) 2_575
O2 Cu1 O3 C8 -80.8(3) 2_575
O1 Cu1 O3 C8 87.8(3) .
O4 Cu1 O3 C8 10.2(9) 2_575
O9 Cu1 O3 C8 -176.0(3) .
Cu1 Cu1 O3 C8 4.4(3) 2_575
O2 Cu1 O9 C15 44.2(4) 2_575
O1 Cu1 O9 C15 -136.8(4) .
O4 Cu1 O9 C15 -47.2(4) 2_575
O3 Cu1 O9 C15 134.0(4) .
Cu1 O1 C1 O2 5.2(6) .
Cu1 O1 C1 C2 -175.5(2) .
Cu1 O2 C1 O1 -3.0(6) 2_575
Cu1 O2 C1 C2 177.7(3) 2_575
O1 C1 C2 C7 174.0(4) .
O2 C1 C2 C7 -6.7(6) .
O1 C1 C2 C3 -5.3(5) .
O2 C1 C2 C3 174.0(4) .
C7 C2 C3 C4 -0.9(6) .
C1 C2 C3 C4 178.3(3) .
C2 C3 C4 C5 -0.9(6) .
C3 C4 C5 C6 2.1(6) .
C3 C4 C5 N1 -176.4(3) .
O6 N1 C5 C4 177.3(4) .
O5 N1 C5 C4 0.4(5) .
O6 N1 C5 C6 -1.2(5) .
O5 N1 C5 C6 -178.2(4) .
C4 C5 C6 C7 -1.5(6) .
N1 C5 C6 C7 177.0(3) .
C3 C2 C7 C6 1.6(6) .
C1 C2 C7 C6 -177.7(3) .
C5 C6 C7 C2 -0.4(6) .
Cu1 O3 C8 O4 -7.2(6) .
Cu1 O3 C8 C9 172.9(2) .
Cu1 O4 C8 O3 5.5(6) 2_575
Cu1 O4 C8 C9 -174.6(3) 2_575
O3 C8 C9 C14 -169.2(4) .
O4 C8 C9 C14 10.8(6) .
O3 C8 C9 C10 6.8(5) .
O4 C8 C9 C10 -173.1(4) .
C14 C9 C10 C11 0.6(6) .
C8 C9 C10 C11 -175.4(4) .
C9 C10 C11 C12 1.2(6) .
C10 C11 C12 C13 -1.9(7) .
C10 C11 C12 N2 176.3(4) .
O7 N2 C12 C13 -174.2(4) .
O8 N2 C12 C13 7.2(6) .
O7 N2 C12 C11 7.5(6) .
O8 N2 C12 C11 -171.1(4) .
C11 C12 C13 C14 0.6(7) .
N2 C12 C13 C14 -177.5(4) .
C10 C9 C14 C13 -1.9(6) .
C8 C9 C14 C13 174.1(4) .
C12 C13 C14 C9 1.3(6) .
Cu1 O9 C15 C16 179.9(4) .
